data_4307263
loop_
_publ_author_name
'Li-Na Zhu'
'Na Xu'
'Wei Zhang'
'Dai-Zheng Liao'
'Kazuyoshi Yoshimura'
'Ko Mibu'
'Zong-Hui Jiang'
'Shi-Ping Yan'
'Peng Cheng'

_publ_section_title
;
Heteronuclear Complexes of Macrocyclic Oxamide with Co-ligands:
Syntheses, Crystal Structures, and Magnetic Properties
;
_journal_name_full 'Inorganic Chemistry'
_journal_page_first 1297
_journal_page_last 1304
_journal_paper_doi 10.1021/ic061792m
_journal_volume 46
_journal_year 2007
_chemical_formula_sum 'C50 H44 Cu2 Mn N10 O12 S2'
_chemical_formula_weight 1223.09
_chemical_name_systematic
; 
 ? 
;
_space_group_IT_number 15
_symmetry_cell_setting monoclinic
_symmetry_space_group_name_Hall '-C 2yc'
_symmetry_space_group_name_H-M 'C 1 2/c 1'
_atom_sites_solution_hydrogens geom
_atom_sites_solution_primary direct
_atom_sites_solution_secondary difmap
_audit_creation_method SHELXL-97
_cell_angle_alpha 90.00
_cell_angle_beta 95.085(5)
_cell_angle_gamma 90.00
_cell_formula_units_Z 4
_cell_length_a 21.229(6)
_cell_length_b 14.169(4)
_cell_length_c 17.183(5)
_cell_measurement_reflns_used 818
_cell_measurement_temperature 293(2)
_cell_measurement_theta_max 22.58
_cell_measurement_theta_min 2.38
_cell_volume 5148(3)
_computing_cell_refinement 'Bruker SMART'
_computing_data_collection 'Bruker SMART'
_computing_data_reduction 'Bruker SAINT'
_computing_molecular_graphics 'Bruker SHELXTL'
_computing_publication_material 'Bruker SHELXTL'
_computing_structure_refinement 'SHELXL-97 (Sheldrick, 1997)'
_computing_structure_solution 'SHELXS-97 (Sheldrick, 1990)'
_diffrn_ambient_temperature 293(2)
_diffrn_measured_fraction_theta_full 1.000
_diffrn_measured_fraction_theta_max 1.000
_diffrn_measurement_device_type 'CCD area detector'
_diffrn_measurement_method 'phi and omega scans'
_diffrn_radiation_monochromator graphite
_diffrn_radiation_source 'fine-focus sealed tube'
_diffrn_radiation_type MoK\a
_diffrn_radiation_wavelength 0.71073
_diffrn_reflns_av_R_equivalents 0.0650
_diffrn_reflns_av_sigmaI/netI 0.0763
_diffrn_reflns_limit_h_max 25
_diffrn_reflns_limit_h_min -23
_diffrn_reflns_limit_k_max 16
_diffrn_reflns_limit_k_min -14
_diffrn_reflns_limit_l_max 20
_diffrn_reflns_limit_l_min -19
_diffrn_reflns_number 13230
_diffrn_reflns_theta_full 25.01
_diffrn_reflns_theta_max 25.01
_diffrn_reflns_theta_min 1.73
_exptl_absorpt_coefficient_mu 1.215
_exptl_absorpt_correction_T_max 1.000000
_exptl_absorpt_correction_T_min 0.735041
_exptl_absorpt_correction_type multi-scan
_exptl_absorpt_process_details SADABS
_exptl_crystal_density_diffrn 1.578
_exptl_crystal_density_meas ?
_exptl_crystal_density_method 'not measured'
_exptl_crystal_F_000 2500
_exptl_crystal_size_max 0.24
_exptl_crystal_size_mid 0.20
_exptl_crystal_size_min 0.14
_refine_diff_density_max 0.690
_refine_diff_density_min -0.558
_refine_diff_density_rms 0.173
_refine_ls_extinction_method none
_refine_ls_goodness_of_fit_ref 1.018
_refine_ls_hydrogen_treatment mixed
_refine_ls_matrix_type full
_refine_ls_number_parameters 350
_refine_ls_number_reflns 4547
_refine_ls_number_restraints 0
_refine_ls_restrained_S_all 1.018
_refine_ls_R_factor_all 0.0989
_refine_ls_R_factor_gt 0.0466
_refine_ls_shift/su_max 0.003
_refine_ls_shift/su_mean 0.000
_refine_ls_structure_factor_coef Fsqd
_refine_ls_weighting_details 'calc w=1/[\s^2^(Fo^2^)+(0.0611P)^2^+0.0000P] where P=(Fo^2^+2Fc^2^)/3'
_refine_ls_weighting_scheme calc
_refine_ls_wR_factor_gt 0.0969
_refine_ls_wR_factor_ref 0.1265
_reflns_number_gt 2805
_reflns_number_total 4547
_reflns_threshold_expression >2sigma(I)
_cod_data_source_file ic061792msi20060921_033603.cif
_cod_data_source_block 040519b
_cod_depositor_comments
;
The following automatic conversions were performed:
'_symmetry_cell_setting' value 'Monoclinic' changed to 'monoclinic'
according to '/home/saulius/struct/CIF-dictionaries/cif_core.dic'
dictionary named 'cif_core.dic' version 2.4.1 from
2010-06-29.

'_exptl_absorpt_correction_type' value 'MULTI-SCAN' changed
to 'multi-scan' according to
'/home/saulius/struct/CIF-dictionaries/cif_core.dic' dictionary named
'cif_core.dic' version 2.4.1 from 2010-06-29.

Automatic conversion script
Id: cif_fix_enum 1527 2010-12-29 10:47:43Z saulius 

The following automatic conversions were performed:

'_exptl_crystal_density_meas' value 'NONE' was changed to '?' - the
value is perceived as not measured.

Automatic conversion script
Id: cif_fix_values 3008 2015-01-20 13:52:24Z robertas 
;
_cod_original_cell_volume 5148(2)
_cod_database_code 4307263

loop_
_symmetry_equiv_pos_as_xyz
'x, y, z'
'-x, y, -z+1/2'
'x+1/2, y+1/2, z'
'-x+1/2, y+1/2, -z+1/2'
'-x, -y, -z'
'x, -y, z-1/2'
'-x+1/2, -y+1/2, -z'
'x+1/2, -y+1/2, z-1/2'

loop_
_atom_site_label
_atom_site_type_symbol
_atom_site_fract_x
_atom_site_fract_y
_atom_site_fract_z
_atom_site_U_iso_or_equiv
_atom_site_adp_type
_atom_site_occupancy
_atom_site_symmetry_multiplicity
_atom_site_calc_flag
_atom_site_refinement_flags
_atom_site_disorder_assembly
_atom_site_disorder_group
Cu1 Cu 0.44858(2) 0.41157(4) 0.05635(3) 0.03358(18) Uani 1 1 d . . .
Mn1 Mn 0.5000 0.70641(7) 0.2500 0.0397(3) Uani 1 2 d S . .
S1 S 0.67620(12) 0.90519(18) 0.19126(15) 0.1353(10) Uani 1 1 d . . .
O1 O 0.54923(14) 0.5777(2) 0.20247(19) 0.0478(9) Uani 1 1 d . . .
O2 O 0.45409(14) 0.6715(2) 0.13447(17) 0.0427(8) Uani 1 1 d . . .
O3 O 0.30798(14) 0.3982(2) -0.18388(18) 0.0481(9) Uani 1 1 d . . .
O4 O 0.23917(16) 0.3589(3) -0.09718(19) 0.0590(10) Uani 1 1 d . . .
O5 O 0.5476(2) 0.0907(3) 0.0589(2) 0.0720(11) Uani 1 1 d . . .
O6 O 0.46676(17) 0.0845(2) 0.1344(2) 0.0557(9) Uani 1 1 d . . .
N1 N 0.51559(15) 0.4411(3) 0.13650(19) 0.0298(8) Uani 1 1 d . . .
N2 N 0.42871(16) 0.5444(3) 0.05098(19) 0.0328(9) Uani 1 1 d . . .
N3 N 0.37615(18) 0.3775(3) -0.0156(2) 0.0417(10) Uani 1 1 d . . .
N4 N 0.46923(18) 0.2789(3) 0.0544(2) 0.0389(9) Uani 1 1 d . . .
N5 N 0.5718(2) 0.7998(3) 0.2212(3) 0.0582(12) Uani 1 1 d . . .
C1 C 0.5148(2) 0.5321(3) 0.1538(2) 0.0325(11) Uani 1 1 d . . .
C2 C 0.46077(19) 0.5901(3) 0.1100(2) 0.0321(10) Uani 1 1 d . . .
C3 C 0.38034(19) 0.5902(3) 0.0030(2) 0.0330(10) Uani 1 1 d . . .
C4 C 0.3745(2) 0.6882(3) -0.0004(3) 0.0406(12) Uani 1 1 d . . .
H4 H 0.4034 0.7253 0.0296 0.049 Uiso 1 1 calc R . .
C5 C 0.3268(2) 0.7314(4) -0.0472(3) 0.0498(13) Uani 1 1 d . . .
H5 H 0.3238 0.7969 -0.0475 0.060 Uiso 1 1 calc R . .
C6 C 0.2840(2) 0.6794(4) -0.0930(3) 0.0555(15) Uani 1 1 d . . .
H6 H 0.2516 0.7088 -0.1239 0.067 Uiso 1 1 calc R . .
C7 C 0.2896(2) 0.5833(4) -0.0926(3) 0.0481(13) Uani 1 1 d . . .
H7 H 0.2605 0.5482 -0.1243 0.058 Uiso 1 1 calc R . .
C8 C 0.3371(2) 0.5353(3) -0.0466(2) 0.0365(11) Uani 1 1 d . . .
C9 C 0.3376(2) 0.4341(3) -0.0539(2) 0.0369(11) Uani 1 1 d . . .
C10 C 0.2881(2) 0.3908(3) -0.1137(3) 0.0421(12) Uani 1 1 d . . .
C11 C 0.2655(2) 0.3671(4) -0.2503(3) 0.0557(15) Uani 1 1 d . . .
H11A H 0.2243 0.3965 -0.2489 0.067 Uiso 1 1 calc R . .
H11B H 0.2601 0.2991 -0.2488 0.067 Uiso 1 1 calc R . .
C12 C 0.2944(3) 0.3951(4) -0.3221(3) 0.0665(17) Uani 1 1 d . . .
H12A H 0.2999 0.4623 -0.3226 0.100 Uiso 1 1 calc R . .
H12B H 0.2672 0.3762 -0.3671 0.100 Uiso 1 1 calc R . .
H12C H 0.3347 0.3648 -0.3232 0.100 Uiso 1 1 calc R . .
C13 C 0.3696(2) 0.2748(3) -0.0247(3) 0.0559(15) Uani 1 1 d . . .
H13A H 0.3510 0.2601 -0.0768 0.067 Uiso 1 1 calc R . .
H13B H 0.3418 0.2506 0.0126 0.067 Uiso 1 1 calc R . .
C14 C 0.4324(2) 0.2297(4) -0.0114(3) 0.0550(15) Uani 1 1 d . . .
H14A H 0.4545 0.2340 -0.0583 0.066 Uiso 1 1 calc R . .
H14B H 0.4276 0.1635 0.0012 0.066 Uiso 1 1 calc R . .
C15 C 0.5053(2) 0.2334(3) 0.1059(2) 0.0350(11) Uani 1 1 d . . .
C16 C 0.5098(3) 0.1265(4) 0.0972(3) 0.0456(13) Uani 1 1 d . . .
C17 C 0.4608(3) -0.0188(4) 0.1288(4) 0.0738(18) Uani 1 1 d . . .
H17A H 0.4870 -0.0427 0.0897 0.089 Uiso 1 1 calc R . .
H17B H 0.4748 -0.0475 0.1786 0.089 Uiso 1 1 calc R . .
C18 C 0.3944(3) -0.0427(5) 0.1069(4) 0.095(2) Uani 1 1 d . . .
H18A H 0.3687 -0.0193 0.1460 0.143 Uiso 1 1 calc R . .
H18B H 0.3899 -0.1101 0.1032 0.143 Uiso 1 1 calc R . .
H18C H 0.3810 -0.0146 0.0574 0.143 Uiso 1 1 calc R . .
C19 C 0.54646(19) 0.2771(3) 0.1687(2) 0.0338(11) Uani 1 1 d . . .
C20 C 0.5804(2) 0.2143(3) 0.2191(3) 0.0410(12) Uani 1 1 d . . .
H20 H 0.5739 0.1498 0.2121 0.049 Uiso 1 1 calc R . .
C21 C 0.6226(2) 0.2445(4) 0.2781(3) 0.0477(13) Uani 1 1 d . . .
H21 H 0.6435 0.2014 0.3121 0.057 Uiso 1 1 calc R . .
C22 C 0.6338(2) 0.3400(4) 0.2869(3) 0.0477(13) Uani 1 1 d . . .
H22 H 0.6637 0.3611 0.3258 0.057 Uiso 1 1 calc R . .
C23 C 0.6011(2) 0.4044(4) 0.2385(3) 0.0420(12) Uani 1 1 d . . .
H23 H 0.6102 0.4684 0.2442 0.050 Uiso 1 1 calc R . .
C24 C 0.55437(19) 0.3750(3) 0.1809(2) 0.0326(11) Uani 1 1 d . . .
C25 C 0.6148(3) 0.8438(4) 0.2092(3) 0.0613(16) Uani 1 1 d . . .

loop_
_atom_site_aniso_label
_atom_site_aniso_U_11
_atom_site_aniso_U_22
_atom_site_aniso_U_33
_atom_site_aniso_U_23
_atom_site_aniso_U_13
_atom_site_aniso_U_12
Cu1 0.0344(3) 0.0347(3) 0.0303(3) -0.0011(3) -0.0049(2) 0.0009(3)
Mn1 0.0456(6) 0.0323(6) 0.0386(6) 0.000 -0.0117(5) 0.000
S1 0.1229(19) 0.136(2) 0.155(2) -0.0442(16) 0.0567(16) -0.0816(16)
O1 0.0376(18) 0.045(2) 0.057(2) -0.0131(17) -0.0178(16) 0.0024(16)
O2 0.048(2) 0.034(2) 0.0438(19) -0.0058(15) -0.0128(15) 0.0039(16)
O3 0.0382(19) 0.067(2) 0.0370(19) -0.0077(16) -0.0074(15) -0.0140(17)
O4 0.042(2) 0.086(3) 0.048(2) 0.0054(19) -0.0033(17) -0.019(2)
O5 0.084(3) 0.059(3) 0.075(3) -0.015(2) 0.021(2) 0.013(2)
O6 0.067(2) 0.037(2) 0.063(2) 0.0000(18) 0.0084(19) 0.000(2)
N1 0.0246(19) 0.034(2) 0.030(2) 0.0010(17) 0.0000(15) 0.0040(16)
N2 0.032(2) 0.037(2) 0.028(2) -0.0010(16) -0.0037(16) -0.0016(17)
N3 0.044(2) 0.037(2) 0.041(2) -0.0023(19) -0.0123(18) -0.001(2)
N4 0.047(2) 0.037(2) 0.031(2) -0.0016(17) -0.0043(18) 0.0006(19)
N5 0.064(3) 0.046(3) 0.063(3) -0.003(2) -0.002(2) -0.011(2)
C1 0.029(3) 0.037(3) 0.031(2) 0.001(2) 0.002(2) 0.001(2)
C2 0.031(2) 0.036(3) 0.030(2) 0.005(2) 0.0050(19) -0.003(2)
C3 0.031(2) 0.041(3) 0.027(2) 0.002(2) 0.0024(18) 0.001(2)
C4 0.046(3) 0.036(3) 0.039(3) -0.001(2) -0.003(2) 0.001(2)
C5 0.061(3) 0.042(3) 0.045(3) 0.004(2) -0.007(3) 0.012(3)
C6 0.047(3) 0.067(4) 0.049(3) 0.009(3) -0.015(3) 0.014(3)
C7 0.046(3) 0.049(3) 0.046(3) -0.002(3) -0.015(2) 0.007(3)
C8 0.034(3) 0.043(3) 0.032(3) 0.003(2) 0.001(2) 0.001(2)
C9 0.029(2) 0.048(3) 0.033(3) -0.005(2) -0.001(2) -0.006(2)
C10 0.035(3) 0.047(3) 0.041(3) -0.001(2) -0.009(2) 0.002(2)
C11 0.051(3) 0.069(4) 0.044(3) -0.009(3) -0.010(3) -0.015(3)
C12 0.075(4) 0.080(5) 0.042(3) -0.005(3) -0.006(3) -0.024(3)
C13 0.059(4) 0.042(3) 0.062(3) -0.006(3) -0.019(3) -0.002(3)
C14 0.078(4) 0.038(3) 0.045(3) -0.011(2) -0.016(3) 0.000(3)
C15 0.039(3) 0.032(3) 0.034(3) 0.001(2) 0.008(2) 0.003(2)
C16 0.056(4) 0.041(3) 0.039(3) 0.001(2) -0.003(3) 0.008(3)
C17 0.101(5) 0.036(4) 0.083(4) 0.001(3) 0.001(4) -0.002(3)
C18 0.102(6) 0.067(5) 0.120(6) -0.009(4) 0.026(5) -0.022(4)
C19 0.029(2) 0.042(3) 0.031(2) 0.001(2) 0.0065(19) 0.005(2)
C20 0.035(3) 0.042(3) 0.047(3) 0.006(2) 0.010(2) 0.008(2)
C21 0.034(3) 0.066(4) 0.042(3) 0.016(3) 0.000(2) 0.016(3)
C22 0.035(3) 0.060(4) 0.046(3) 0.002(3) -0.007(2) 0.003(3)
C23 0.032(3) 0.047(3) 0.045(3) 0.000(2) -0.005(2) 0.006(2)
C24 0.024(2) 0.047(3) 0.028(2) 0.000(2) 0.0042(19) 0.004(2)
C25 0.072(4) 0.059(4) 0.052(3) -0.015(3) 0.000(3) -0.011(3)

loop_
_atom_type_symbol
_atom_type_description
_atom_type_scat_dispersion_real
_atom_type_scat_dispersion_imag
_atom_type_scat_source
C C 0.0033 0.0016 'International Tables Vol C Tables 4.2.6.8 and 6.1.1.4'
H H 0.0000 0.0000 'International Tables Vol C Tables 4.2.6.8 and 6.1.1.4'
N N 0.0061 0.0033 'International Tables Vol C Tables 4.2.6.8 and 6.1.1.4'
O O 0.0106 0.0060 'International Tables Vol C Tables 4.2.6.8 and 6.1.1.4'
S S 0.1246 0.1234 'International Tables Vol C Tables 4.2.6.8 and 6.1.1.4'
Cu Cu 0.3201 1.2651 'International Tables Vol C Tables 4.2.6.8 and 6.1.1.4'
Mn Mn 0.3368 0.7283 'International Tables Vol C Tables 4.2.6.8 and 6.1.1.4'

loop_
_geom_angle_atom_site_label_1
_geom_angle_atom_site_label_2
_geom_angle_atom_site_label_3
_geom_angle
_geom_angle_site_symmetry_1
_geom_angle_site_symmetry_3
_geom_angle_publ_flag
N2 Cu1 N4 176.17(15) . . ?
N2 Cu1 N1 88.12(14) . . ?
N4 Cu1 N1 93.97(15) . . ?
N2 Cu1 N3 93.13(15) . . ?
N4 Cu1 N3 85.12(15) . . ?
N1 Cu1 N3 174.09(16) . . ?
N5 Mn1 N5 102.4(3) . 2_655 ?
N5 Mn1 O2 101.64(14) . . ?
N5 Mn1 O2 94.66(14) 2_655 . ?
N5 Mn1 O2 94.66(14) . 2_655 ?
N5 Mn1 O2 101.64(14) 2_655 2_655 ?
O2 Mn1 O2 153.90(17) . 2_655 ?
N5 Mn1 O1 161.01(14) . 2_655 ?
N5 Mn1 O1 93.06(15) 2_655 2_655 ?
O2 Mn1 O1 87.88(12) . 2_655 ?
O2 Mn1 O1 71.16(11) 2_655 2_655 ?
N5 Mn1 O1 93.06(15) . . ?
N5 Mn1 O1 161.01(14) 2_655 . ?
O2 Mn1 O1 71.16(11) . . ?
O2 Mn1 O1 87.88(12) 2_655 . ?
O1 Mn1 O1 74.33(18) 2_655 . ?
C1 O1 Mn1 113.3(3) . . ?
C2 O2 Mn1 117.6(3) . . ?
C10 O3 C11 117.8(4) . . ?
C16 O6 C17 118.7(4) . . ?
C1 N1 C24 122.5(4) . . ?
C1 N1 Cu1 110.3(3) . . ?
C24 N1 Cu1 126.4(3) . . ?
C2 N2 C3 120.9(4) . . ?
C2 N2 Cu1 110.0(3) . . ?
C3 N2 Cu1 128.3(3) . . ?
C9 N3 C13 120.9(4) . . ?
C9 N3 Cu1 127.0(3) . . ?
C13 N3 Cu1 112.0(3) . . ?
C15 N4 C14 121.8(4) . . ?
C15 N4 Cu1 126.6(3) . . ?
C14 N4 Cu1 111.4(3) . . ?
C25 N5 Mn1 173.1(5) . . ?
O1 C1 N1 129.8(4) . . ?
O1 C1 C2 114.6(4) . . ?
N1 C1 C2 115.5(4) . . ?
O2 C2 N2 129.9(4) . . ?
O2 C2 C1 115.5(4) . . ?
N2 C2 C1 114.6(4) . . ?
C4 C3 N2 122.6(4) . . ?
C4 C3 C8 117.9(4) . . ?
N2 C3 C8 119.5(4) . . ?
C5 C4 C3 121.7(4) . . ?
C5 C4 H4 119.1 . . ?
C3 C4 H4 119.1 . . ?
C6 C5 C4 120.8(5) . . ?
C6 C5 H5 119.6 . . ?
C4 C5 H5 119.6 . . ?
C5 C6 C7 118.9(4) . . ?
C5 C6 H6 120.6 . . ?
C7 C6 H6 120.6 . . ?
C6 C7 C8 122.9(5) . . ?
C6 C7 H7 118.6 . . ?
C8 C7 H7 118.6 . . ?
C7 C8 C3 117.8(4) . . ?
C7 C8 C9 116.3(4) . . ?
C3 C8 C9 125.9(4) . . ?
N3 C9 C8 125.9(4) . . ?
N3 C9 C10 117.5(4) . . ?
C8 C9 C10 116.6(4) . . ?
O4 C10 O3 127.3(4) . . ?
O4 C10 C9 123.7(4) . . ?
O3 C10 C9 109.0(4) . . ?
O3 C11 C12 107.3(4) . . ?
O3 C11 H11A 110.3 . . ?
C12 C11 H11A 110.3 . . ?
O3 C11 H11B 110.3 . . ?
C12 C11 H11B 110.3 . . ?
H11A C11 H11B 108.5 . . ?
C11 C12 H12A 109.5 . . ?
C11 C12 H12B 109.5 . . ?
H12A C12 H12B 109.5 . . ?
C11 C12 H12C 109.5 . . ?
H12A C12 H12C 109.5 . . ?
H12B C12 H12C 109.5 . . ?
N3 C13 C14 109.6(4) . . ?
N3 C13 H13A 109.7 . . ?
C14 C13 H13A 109.7 . . ?
N3 C13 H13B 109.7 . . ?
C14 C13 H13B 109.7 . . ?
H13A C13 H13B 108.2 . . ?
C13 C14 N4 108.7(4) . . ?
C13 C14 H14A 109.9 . . ?
N4 C14 H14A 109.9 . . ?
C13 C14 H14B 109.9 . . ?
N4 C14 H14B 109.9 . . ?
H14A C14 H14B 108.3 . . ?
N4 C15 C19 125.0(4) . . ?
N4 C15 C16 117.9(4) . . ?
C19 C15 C16 116.9(4) . . ?
O5 C16 O6 127.6(5) . . ?
O5 C16 C15 121.7(5) . . ?
O6 C16 C15 110.6(5) . . ?
C18 C17 O6 108.8(5) . . ?
C18 C17 H17A 109.9 . . ?
O6 C17 H17A 109.9 . . ?
C18 C17 H17B 109.9 . . ?
O6 C17 H17B 109.9 . . ?
H17A C17 H17B 108.3 . . ?
C17 C18 H18A 109.5 . . ?
C17 C18 H18B 109.5 . . ?
H18A C18 H18B 109.5 . . ?
C17 C18 H18C 109.5 . . ?
H18A C18 H18C 109.5 . . ?
H18B C18 H18C 109.5 . . ?
C20 C19 C24 119.1(4) . . ?
C20 C19 C15 115.4(4) . . ?
C24 C19 C15 125.5(4) . . ?
C21 C20 C19 122.1(5) . . ?
C21 C20 H20 119.0 . . ?
C19 C20 H20 119.0 . . ?
C20 C21 C22 119.1(4) . . ?
C20 C21 H21 120.5 . . ?
C22 C21 H21 120.5 . . ?
C21 C22 C23 120.7(5) . . ?
C21 C22 H22 119.7 . . ?
C23 C22 H22 119.7 . . ?
C22 C23 C24 121.0(5) . . ?
C22 C23 H23 119.5 . . ?
C24 C23 H23 119.5 . . ?
C23 C24 C19 117.7(4) . . ?
C23 C24 N1 121.5(4) . . ?
C19 C24 N1 120.7(4) . . ?
N5 C25 S1 179.2(6) . . ?

loop_
_geom_bond_atom_site_label_1
_geom_bond_atom_site_label_2
_geom_bond_distance
_geom_bond_site_symmetry_2
_geom_bond_publ_flag
Cu1 N2 1.929(4) . ?
Cu1 N4 1.932(4) . ?
Cu1 N1 1.936(3) . ?
Cu1 N3 1.947(4) . ?
Mn1 N5 2.111(5) . ?
Mn1 N5 2.111(5) 2_655 ?
Mn1 O2 2.189(3) . ?
Mn1 O2 2.189(3) 2_655 ?
Mn1 O1 2.288(3) 2_655 ?
Mn1 O1 2.288(3) . ?
S1 C25 1.618(7) . ?
O1 C1 1.242(5) . ?
O2 C2 1.240(5) . ?
O3 C10 1.318(6) . ?
O3 C11 1.459(5) . ?
O4 C10 1.189(5) . ?
O5 C16 1.196(6) . ?
O6 C16 1.304(6) . ?
O6 C17 1.472(6) . ?
N1 C1 1.324(5) . ?
N1 C24 1.423(5) . ?
N2 C2 1.337(5) . ?
N2 C3 1.416(5) . ?
N3 C9 1.284(5) . ?
N3 C13 1.468(6) . ?
N4 C15 1.290(5) . ?
N4 C14 1.488(5) . ?
N5 C25 1.140(6) . ?
C1 C2 1.552(6) . ?
C3 C4 1.394(6) . ?
C3 C8 1.426(6) . ?
C4 C5 1.378(6) . ?
C4 H4 0.9300 . ?
C5 C6 1.365(6) . ?
C5 H5 0.9300 . ?
C6 C7 1.367(7) . ?
C6 H6 0.9300 . ?
C7 C8 1.402(6) . ?
C7 H7 0.9300 . ?
C8 C9 1.441(6) . ?
C9 C10 1.531(6) . ?
C11 C12 1.480(7) . ?
C11 H11A 0.9700 . ?
C11 H11B 0.9700 . ?
C12 H12A 0.9600 . ?
C12 H12B 0.9600 . ?
C12 H12C 0.9600 . ?
C13 C14 1.478(7) . ?
C13 H13A 0.9700 . ?
C13 H13B 0.9700 . ?
C14 H14A 0.9700 . ?
C14 H14B 0.9700 . ?
C15 C19 1.464(6) . ?
C15 C16 1.526(6) . ?
C17 C18 1.466(8) . ?
C17 H17A 0.9700 . ?
C17 H17B 0.9700 . ?
C18 H18A 0.9600 . ?
C18 H18B 0.9600 . ?
C18 H18C 0.9600 . ?
C19 C20 1.396(6) . ?
C19 C24 1.412(6) . ?
C20 C21 1.362(6) . ?
C20 H20 0.9300 . ?
C21 C22 1.379(7) . ?
C21 H21 0.9300 . ?
C22 C23 1.381(6) . ?
C22 H22 0.9300 . ?
C23 C24 1.400(6) . ?
C23 H23 0.9300 . ?

loop_
_geom_torsion_atom_site_label_1
_geom_torsion_atom_site_label_2
_geom_torsion_atom_site_label_3
_geom_torsion_atom_site_label_4
_geom_torsion
_geom_torsion_site_symmetry_1
_geom_torsion_site_symmetry_2
_geom_torsion_site_symmetry_3
_geom_torsion_site_symmetry_4
_geom_torsion_publ_flag
N5 Mn1 O1 C1 -126.2(3) . . . . ?
N5 Mn1 O1 C1 18.4(6) 2_655 . . . ?
O2 Mn1 O1 C1 -24.9(3) . . . . ?
O2 Mn1 O1 C1 139.3(3) 2_655 . . . ?
O1 Mn1 O1 C1 68.2(3) 2_655 . . . ?
N5 Mn1 O2 C2 110.4(3) . . . . ?
N5 Mn1 O2 C2 -145.9(3) 2_655 . . . ?
O2 Mn1 O2 C2 -17.1(3) 2_655 . . . ?
O1 Mn1 O2 C2 -53.0(3) 2_655 . . . ?
O1 Mn1 O2 C2 21.2(3) . . . . ?
N2 Cu1 N1 C1 3.8(3) . . . . ?
N4 Cu1 N1 C1 -179.4(3) . . . . ?
N3 Cu1 N1 C1 -98.5(15) . . . . ?
N2 Cu1 N1 C24 174.2(3) . . . . ?
N4 Cu1 N1 C24 -9.0(3) . . . . ?
N3 Cu1 N1 C24 71.9(16) . . . . ?
N4 Cu1 N2 C2 -133(2) . . . . ?
N1 Cu1 N2 C2 -9.9(3) . . . . ?
N3 Cu1 N2 C2 164.3(3) . . . . ?
N4 Cu1 N2 C3 58(2) . . . . ?
N1 Cu1 N2 C3 -179.2(3) . . . . ?
N3 Cu1 N2 C3 -5.0(4) . . . . ?
N2 Cu1 N3 C9 6.0(4) . . . . ?
N4 Cu1 N3 C9 -170.6(4) . . . . ?
N1 Cu1 N3 C9 108.0(15) . . . . ?
N2 Cu1 N3 C13 -175.5(4) . . . . ?
N4 Cu1 N3 C13 7.9(4) . . . . ?
N1 Cu1 N3 C13 -73.4(16) . . . . ?
N2 Cu1 N4 C15 138(2) . . . . ?
N1 Cu1 N4 C15 14.6(4) . . . . ?
N3 Cu1 N4 C15 -159.5(4) . . . . ?
N2 Cu1 N4 C14 -49(2) . . . . ?
N1 Cu1 N4 C14 -171.6(3) . . . . ?
N3 Cu1 N4 C14 14.3(3) . . . . ?
N5 Mn1 N5 C25 143(4) 2_655 . . . ?
O2 Mn1 N5 C25 -120(4) . . . . ?
O2 Mn1 N5 C25 40(4) 2_655 . . . ?
O1 Mn1 N5 C25 -1(4) 2_655 . . . ?
O1 Mn1 N5 C25 -48(4) . . . . ?
Mn1 O1 C1 N1 -151.2(4) . . . . ?
Mn1 O1 C1 C2 25.3(4) . . . . ?
C24 N1 C1 O1 8.1(7) . . . . ?
Cu1 N1 C1 O1 178.9(4) . . . . ?
C24 N1 C1 C2 -168.4(3) . . . . ?
Cu1 N1 C1 C2 2.4(4) . . . . ?
Mn1 O2 C2 N2 164.7(4) . . . . ?
Mn1 O2 C2 C1 -15.8(5) . . . . ?
C3 N2 C2 O2 3.0(7) . . . . ?
Cu1 N2 C2 O2 -167.2(4) . . . . ?
C3 N2 C2 C1 -176.5(3) . . . . ?
Cu1 N2 C2 C1 13.3(4) . . . . ?
O1 C1 C2 O2 -7.6(6) . . . . ?
N1 C1 C2 O2 169.4(4) . . . . ?
O1 C1 C2 N2 172.0(4) . . . . ?
N1 C1 C2 N2 -11.0(5) . . . . ?
C2 N2 C3 C4 17.7(6) . . . . ?
Cu1 N2 C3 C4 -174.0(3) . . . . ?
C2 N2 C3 C8 -165.0(4) . . . . ?
Cu1 N2 C3 C8 3.3(6) . . . . ?
N2 C3 C4 C5 -179.6(4) . . . . ?
C8 C3 C4 C5 3.0(7) . . . . ?
C3 C4 C5 C6 -1.0(8) . . . . ?
C4 C5 C6 C7 -0.9(8) . . . . ?
C5 C6 C7 C8 0.6(8) . . . . ?
C6 C7 C8 C3 1.4(7) . . . . ?
C6 C7 C8 C9 -178.7(5) . . . . ?
C4 C3 C8 C7 -3.2(6) . . . . ?
N2 C3 C8 C7 179.4(4) . . . . ?
C4 C3 C8 C9 176.9(4) . . . . ?
N2 C3 C8 C9 -0.5(7) . . . . ?
C13 N3 C9 C8 176.3(5) . . . . ?
Cu1 N3 C9 C8 -5.3(7) . . . . ?
C13 N3 C9 C10 -4.7(7) . . . . ?
Cu1 N3 C9 C10 173.8(3) . . . . ?
C7 C8 C9 N3 -178.3(5) . . . . ?
C3 C8 C9 N3 1.6(8) . . . . ?
C7 C8 C9 C10 2.6(6) . . . . ?
C3 C8 C9 C10 -177.5(4) . . . . ?
C11 O3 C10 O4 2.2(7) . . . . ?
C11 O3 C10 C9 -175.8(4) . . . . ?
N3 C9 C10 O4 83.3(6) . . . . ?
C8 C9 C10 O4 -97.5(6) . . . . ?
N3 C9 C10 O3 -98.7(5) . . . . ?
C8 C9 C10 O3 80.5(5) . . . . ?
C10 O3 C11 C12 172.0(4) . . . . ?
C9 N3 C13 C14 150.2(4) . . . . ?
Cu1 N3 C13 C14 -28.4(5) . . . . ?
N3 C13 C14 N4 39.3(6) . . . . ?
C15 N4 C14 C13 140.9(5) . . . . ?
Cu1 N4 C14 C13 -33.3(5) . . . . ?
C14 N4 C15 C19 175.2(4) . . . . ?
Cu1 N4 C15 C19 -11.6(7) . . . . ?
C14 N4 C15 C16 0.6(7) . . . . ?
Cu1 N4 C15 C16 173.8(3) . . . . ?
C17 O6 C16 O5 -1.9(8) . . . . ?
C17 O6 C16 C15 176.1(4) . . . . ?
N4 C15 C16 O5 88.0(6) . . . . ?
C19 C15 C16 O5 -87.0(6) . . . . ?
N4 C15 C16 O6 -90.1(5) . . . . ?
C19 C15 C16 O6 94.9(5) . . . . ?
C16 O6 C17 C18 -129.2(6) . . . . ?
N4 C15 C19 C20 178.6(4) . . . . ?
C16 C15 C19 C20 -6.8(6) . . . . ?
N4 C15 C19 C24 -1.9(7) . . . . ?
C16 C15 C19 C24 172.7(4) . . . . ?
C24 C19 C20 C21 -2.4(7) . . . . ?
C15 C19 C20 C21 177.2(4) . . . . ?
C19 C20 C21 C22 -2.3(7) . . . . ?
C20 C21 C22 C23 2.5(7) . . . . ?
C21 C22 C23 C24 2.0(7) . . . . ?
C22 C23 C24 C19 -6.5(7) . . . . ?
C22 C23 C24 N1 173.0(4) . . . . ?
C20 C19 C24 C23 6.6(6) . . . . ?
C15 C19 C24 C23 -172.9(4) . . . . ?
C20 C19 C24 N1 -172.9(4) . . . . ?
C15 C19 C24 N1 7.6(7) . . . . ?
C1 N1 C24 C23 -9.8(6) . . . . ?
Cu1 N1 C24 C23 -179.1(3) . . . . ?
C1 N1 C24 C19 169.6(4) . . . . ?
Cu1 N1 C24 C19 0.4(6) . . . . ?
Mn1 N5 C25 S1 66(51) . . . . ?
